data_7001477
loop_
_publ_author_name
'Fedushkin, Igor L.'
'Skatova, Alexandra A.'
'Lukoyanov, Anton N.'
'Khvoinova, Nalalie M.'
'Piskunov, Alexander V.'
'Nikipelov, Alexander S.'
'Fukin, Georgy K.'
'Lysenko, Konstantin A.'
'Irran, Elisabeth'
'Schumann, Herbert'

_publ_section_title
;
 1,2-Bis(imino)acenaphthene complexes of molybdenum and nickel
;
_journal_issue 24
_journal_name_full 'Dalton Transactions'
_journal_page_first 4689
_journal_page_last 4694
_journal_paper_doi 10.1039/b902709b
_journal_year 2009
_chemical_formula_sum 'C40 H40 Mo N2 O4'
_chemical_formula_weight 708.68
_chemical_name_systematic
;
?
;
_space_group_IT_number 14
_symmetry_cell_setting monoclinic
_symmetry_space_group_name_Hall '-P 2ybc'
_symmetry_space_group_name_H-M 'P 1 21/c 1'
_atom_sites_solution_hydrogens geom
_atom_sites_solution_primary direct
_atom_sites_solution_secondary difmap
_audit_creation_method
;
CrysAlis RED, Oxford Diffraction Ltd.,
Version 1.171.32.5 (release 08-05-2007 CrysAlis171 .NET)
(compiled May 8 2007,13:10:02)
;
_cell_angle_alpha 90.00
_cell_angle_beta 106.820(2)
_cell_angle_gamma 90.00
_cell_formula_units_Z 8
_cell_length_a 21.1081(4)
_cell_length_b 20.0378(3)
_cell_length_c 18.0358(4)
_cell_measurement_reflns_used 14789
_cell_measurement_temperature 150(2)
_cell_measurement_theta_max 32.4001
_cell_measurement_theta_min 2.8566
_cell_volume 7302.1(3)
_computing_cell_refinement
;
CrysAlis RED, Oxford Diffraction Ltd.,
Version 1.171.32.5 (release 08-05-2007 CrysAlis171 .NET)
(compiled May 8 2007,13:10:02)
;
_computing_data_collection
;
CrysAlis CCD, Oxford Diffraction Ltd.,
Version 1.171.32.5 (release 08-05-2007 CrysAlis171 .NET)
(compiled May 8 2007,13:10:02)
;
_computing_data_reduction
;
CrysAlis RED, Oxford Diffraction Ltd.,
Version 1.171.32.5 (release 08-05-2007 CrysAlis171 .NET)
(compiled May 8 2007,13:10:02)
;
_computing_publication_material 'SHELXL-97 (Sheldrick, 1997)'
_computing_structure_refinement 'SHELXL-97 (Sheldrick, 1997)'
_computing_structure_solution 'SHELXS-97 (Sheldrick, 1990)'
_diffrn_ambient_temperature 150(2)
_diffrn_measured_fraction_theta_full 0.998
_diffrn_measured_fraction_theta_max 0.998
_diffrn_measurement_device_type 'Oxford Diffraction Xcalibur S Sapphire'
_diffrn_measurement_method \w
_diffrn_radiation_monochromator graphite
_diffrn_radiation_source 'Enhance (Mo) X-ray Source'
_diffrn_radiation_type MoK\a
_diffrn_radiation_wavelength 0.71073
_diffrn_reflns_av_R_equivalents 0.0924
_diffrn_reflns_av_sigmaI/netI 0.0920
_diffrn_reflns_limit_h_max 25
_diffrn_reflns_limit_h_min -25
_diffrn_reflns_limit_k_max 22
_diffrn_reflns_limit_k_min -23
_diffrn_reflns_limit_l_max 21
_diffrn_reflns_limit_l_min -18
_diffrn_reflns_number 74675
_diffrn_reflns_theta_full 25.00
_diffrn_reflns_theta_max 25.00
_diffrn_reflns_theta_min 2.86
_exptl_absorpt_coefficient_mu 0.400
_exptl_absorpt_correction_T_max 0.9498
_exptl_absorpt_correction_T_min 0.9100
_exptl_absorpt_correction_type multi-scan
_exptl_absorpt_process_details
;
CrysAlis RED, Oxford Diffraction Ltd.,
Version 1.171.32.5 (release 08-05-2007 CrysAlis171 .NET)
(compiled May 8 2007,13:10:02)
Empirical absorption correction using spherical harmonics,
implemented in SCALE3 ABSPACK scaling algorithm.
;
_exptl_crystal_colour black
_exptl_crystal_density_diffrn 1.289
_exptl_crystal_density_method 'not measured'
_exptl_crystal_description plate
_exptl_crystal_F_000 2944
_exptl_crystal_size_max 0.24
_exptl_crystal_size_mid 0.21
_exptl_crystal_size_min 0.13
_refine_diff_density_max 0.394
_refine_diff_density_min -0.626
_refine_diff_density_rms 0.061
_refine_ls_extinction_method none
_refine_ls_goodness_of_fit_ref 0.980
_refine_ls_hydrogen_treatment constr
_refine_ls_matrix_type full
_refine_ls_number_parameters 863
_refine_ls_number_reflns 12838
_refine_ls_number_restraints 0
_refine_ls_restrained_S_all 0.980
_refine_ls_R_factor_all 0.0997
_refine_ls_R_factor_gt 0.0461
_refine_ls_shift/su_max 0.002
_refine_ls_shift/su_mean 0.000
_refine_ls_structure_factor_coef Fsqd
_refine_ls_weighting_details 'calc w=1/[\s^2^(Fo^2^)+(0.0332P)^2^+0.0000P] where P=(Fo^2^+2Fc^2^)/3'
_refine_ls_weighting_scheme calc
_refine_ls_wR_factor_gt 0.0748
_refine_ls_wR_factor_ref 0.0864
_reflns_number_gt 8314
_reflns_number_total 12838
_reflns_threshold_expression >2sigma(I)
_cod_data_source_file b902709b.txt
_cod_data_source_block fed49
_cod_original_cell_volume 7302.1(2)
_cod_original_sg_symbol_H-M P21/c
_cod_database_code 7001477

loop_
_symmetry_equiv_pos_as_xyz
'x, y, z'
'-x, y+1/2, -z+1/2'
'-x, -y, -z'
'x, -y-1/2, z-1/2'

loop_
_atom_site_label
_atom_site_type_symbol
_atom_site_fract_x
_atom_site_fract_y
_atom_site_fract_z
_atom_site_U_iso_or_equiv
_atom_site_adp_type
_atom_site_occupancy
_atom_site_symmetry_multiplicity
_atom_site_calc_flag
_atom_site_refinement_flags
_atom_site_disorder_assembly
_atom_site_disorder_group
Mo1 Mo 0.010152(15) 0.593578(14) 0.749640(19) 0.02402(9) Uani 1 1 d . . .
Mo2 Mo 0.479719(16) 0.754024(16) 0.63590(2) 0.03210(10) Uani 1 1 d . . .
N1 N -0.04337(13) 0.49726(12) 0.75184(17) 0.0214(7) Uani 1 1 d . . .
N2 N -0.07195(13) 0.58694(13) 0.63819(16) 0.0219(7) Uani 1 1 d . . .
N3 N 0.54066(14) 0.82600(14) 0.72228(18) 0.0320(8) Uani 1 1 d . . .
N4 N 0.40936(14) 0.81435(14) 0.68148(18) 0.0311(8) Uani 1 1 d . . .
O1 O 0.11871(14) 0.58243(15) 0.90865(17) 0.0539(8) Uani 1 1 d . . .
O2 O 0.07608(14) 0.72536(13) 0.71593(17) 0.0506(8) Uani 1 1 d . . .
O3 O 0.12792(14) 0.53342(13) 0.69335(17) 0.0496(8) Uani 1 1 d . . .
O4 O -0.05638(15) 0.68486(13) 0.84937(17) 0.0510(8) Uani 1 1 d . . .
O5 O 0.59618(15) 0.68153(15) 0.5960(2) 0.0694(10) Uani 1 1 d . . .
O6 O 0.37406(14) 0.66499(14) 0.52151(18) 0.0552(8) Uani 1 1 d . . .
O7 O 0.49381(15) 0.62588(15) 0.74355(19) 0.0626(9) Uani 1 1 d . . .
O8 O 0.47388(15) 0.83678(15) 0.48414(19) 0.0591(9) Uani 1 1 d . . .
C1 C -0.08448(16) 0.47939(16) 0.6867(2) 0.0211(8) Uani 1 1 d . . .
C2 C -0.10052(16) 0.52902(16) 0.6232(2) 0.0211(8) Uani 1 1 d . . .
C3 C -0.14999(16) 0.49981(15) 0.5569(2) 0.0221(8) Uani 1 1 d . . .
C4 C -0.16185(16) 0.43471(16) 0.5809(2) 0.0240(8) Uani 1 1 d . . .
C5 C -0.12505(16) 0.41993(15) 0.6582(2) 0.0222(8) Uani 1 1 d . . .
C6 C -0.13266(17) 0.35839(16) 0.6880(2) 0.0301(9) Uani 1 1 d . . .
H6 H -0.1096 0.3474 0.7401 0.036 Uiso 1 1 calc R . .
C7 C -0.17550(18) 0.31169(18) 0.6396(2) 0.0364(10) Uani 1 1 d . . .
H7 H -0.1799 0.2687 0.6596 0.044 Uiso 1 1 calc R . .
C8 C -0.21073(18) 0.32610(17) 0.5650(2) 0.0375(10) Uani 1 1 d . . .
H8 H -0.2392 0.2934 0.5345 0.045 Uiso 1 1 calc R . .
C9 C -0.20514(16) 0.38911(17) 0.5332(2) 0.0278(9) Uani 1 1 d . . .
C10 C -0.23744(17) 0.41183(18) 0.4565(2) 0.0346(9) Uani 1 1 d . . .
H10 H -0.2672 0.3829 0.4213 0.042 Uiso 1 1 calc R . .
C11 C -0.22631(17) 0.47421(19) 0.4330(2) 0.0347(10) Uani 1 1 d . . .
H11 H -0.2486 0.4876 0.3815 0.042 Uiso 1 1 calc R . .
C12 C -0.18288(17) 0.51963(17) 0.4824(2) 0.0303(9) Uani 1 1 d . . .
H12 H -0.1764 0.5630 0.4647 0.036 Uiso 1 1 calc R . .
C13 C -0.03506(16) 0.45272(16) 0.8175(2) 0.0241(8) Uani 1 1 d . . .
C14 C -0.07572(16) 0.46332(16) 0.8655(2) 0.0238(8) Uani 1 1 d . . .
C15 C -0.06841(18) 0.41918(18) 0.9272(2) 0.0342(10) Uani 1 1 d . . .
H15 H -0.0952 0.4248 0.9610 0.041 Uiso 1 1 calc R . .
C16 C -0.02331(19) 0.36758(19) 0.9406(2) 0.0375(10) Uani 1 1 d . . .
H16 H -0.0199 0.3377 0.9824 0.045 Uiso 1 1 calc R . .
C17 C 0.01662(17) 0.35957(17) 0.8933(2) 0.0331(10) Uani 1 1 d . . .
H17 H 0.0478 0.3241 0.9031 0.040 Uiso 1 1 calc R . .
C18 C 0.01247(16) 0.40226(17) 0.8311(2) 0.0271(8) Uani 1 1 d . . .
C19 C 0.05843(17) 0.39295(17) 0.7817(2) 0.0326(10) Uani 1 1 d . . .
H19 H 0.0472 0.4274 0.7398 0.039 Uiso 1 1 calc R . .
C20 C 0.05074(19) 0.32411(17) 0.7432(2) 0.0420(11) Uani 1 1 d . . .
H20A H 0.0054 0.3190 0.7094 0.063 Uiso 1 1 calc R . .
H20B H 0.0599 0.2894 0.7832 0.063 Uiso 1 1 calc R . .
H20C H 0.0820 0.3199 0.7125 0.063 Uiso 1 1 calc R . .
C21 C 0.13089(18) 0.4038(2) 0.8300(3) 0.0514(12) Uani 1 1 d . . .
H21A H 0.1357 0.4484 0.8533 0.077 Uiso 1 1 calc R . .
H21B H 0.1598 0.3998 0.7965 0.077 Uiso 1 1 calc R . .
H21C H 0.1432 0.3701 0.8711 0.077 Uiso 1 1 calc R . .
C22 C -0.12757(17) 0.51752(17) 0.8506(2) 0.0320(9) Uani 1 1 d . . .
H22 H -0.1150 0.5518 0.8171 0.038 Uiso 1 1 calc R . .
C23 C -0.1309(2) 0.5529(2) 0.9242(3) 0.0531(12) Uani 1 1 d . . .
H23A H -0.0866 0.5686 0.9530 0.080 Uiso 1 1 calc R . .
H23B H -0.1471 0.5218 0.9565 0.080 Uiso 1 1 calc R . .
H23C H -0.1611 0.5910 0.9105 0.080 Uiso 1 1 calc R . .
C24 C -0.19551(17) 0.49100(19) 0.8060(2) 0.0408(11) Uani 1 1 d . . .
H24A H -0.1933 0.4712 0.7572 0.061 Uiso 1 1 calc R . .
H24B H -0.2275 0.5277 0.7951 0.061 Uiso 1 1 calc R . .
H24C H -0.2095 0.4570 0.8371 0.061 Uiso 1 1 calc R . .
C25 C -0.09615(17) 0.64094(15) 0.5840(2) 0.0243(8) Uani 1 1 d . . .
C26 C -0.15148(17) 0.67713(16) 0.5913(2) 0.0277(9) Uani 1 1 d . . .
C27 C -0.17224(18) 0.73083(17) 0.5414(2) 0.0351(10) Uani 1 1 d . . .
H27 H -0.2090 0.7567 0.5450 0.042 Uiso 1 1 calc R . .
C28 C -0.14049(19) 0.74736(18) 0.4867(2) 0.0394(10) Uani 1 1 d . . .
H28 H -0.1557 0.7843 0.4532 0.047 Uiso 1 1 calc R . .
C29 C -0.08736(19) 0.71101(17) 0.4802(2) 0.0341(10) Uani 1 1 d . . .
H29 H -0.0668 0.7225 0.4415 0.041 Uiso 1 1 calc R . .
C30 C -0.06298(17) 0.65729(16) 0.5296(2) 0.0259(9) Uani 1 1 d . . .
C31 C -0.00474(17) 0.61741(17) 0.5210(2) 0.0312(9) Uani 1 1 d . . .
H31 H 0.0088 0.5856 0.5656 0.037 Uiso 1 1 calc R . .
C32 C -0.02385(19) 0.57647(18) 0.4467(2) 0.0424(11) Uani 1 1 d . . .
H32A H -0.0596 0.5456 0.4477 0.064 Uiso 1 1 calc R . .
H32B H 0.0146 0.5511 0.4425 0.064 Uiso 1 1 calc R . .
H32C H -0.0389 0.6064 0.4021 0.064 Uiso 1 1 calc R . .
C33 C 0.0545(2) 0.6616(2) 0.5236(3) 0.0533(12) Uani 1 1 d . . .
H33A H 0.0626 0.6919 0.5680 0.080 Uiso 1 1 calc R . .
H33B H 0.0454 0.6877 0.4757 0.080 Uiso 1 1 calc R . .
H33C H 0.0936 0.6337 0.5287 0.080 Uiso 1 1 calc R . .
C34 C -0.18886(18) 0.65895(18) 0.6489(2) 0.0366(10) Uani 1 1 d . . .
H34 H -0.1594 0.6293 0.6889 0.044 Uiso 1 1 calc R . .
C35 C -0.25154(19) 0.61989(19) 0.6110(3) 0.0527(13) Uani 1 1 d . . .
H35A H -0.2402 0.5793 0.5873 0.079 Uiso 1 1 calc R . .
H35B H -0.2815 0.6474 0.5711 0.079 Uiso 1 1 calc R . .
H35C H -0.2733 0.6077 0.6503 0.079 Uiso 1 1 calc R . .
C36 C -0.2070(2) 0.7181(2) 0.6910(3) 0.0653(15) Uani 1 1 d . . .
H36A H -0.1672 0.7443 0.7152 0.098 Uiso 1 1 calc R . .
H36B H -0.2264 0.7022 0.7310 0.098 Uiso 1 1 calc R . .
H36C H -0.2392 0.7462 0.6540 0.098 Uiso 1 1 calc R . .
C37 C 0.07806(19) 0.58656(19) 0.8501(2) 0.0362(10) Uani 1 1 d . . .
C38 C 0.05092(19) 0.67732(19) 0.7287(2) 0.0336(10) Uani 1 1 d . . .
C39 C 0.0818(2) 0.55109(17) 0.7087(2) 0.0321(9) Uani 1 1 d . . .
C40 C -0.03748(19) 0.65008(17) 0.8096(2) 0.0326(9) Uani 1 1 d . . .
C41 C 0.50834(18) 0.86566(17) 0.7555(2) 0.0314(9) Uani 1 1 d . . .
C42 C 0.43576(18) 0.85823(18) 0.7341(2) 0.0314(9) Uani 1 1 d . . .
C43 C 0.41072(18) 0.90639(18) 0.7800(2) 0.0342(9) Uani 1 1 d . . .
C44 C 0.46703(19) 0.94143(18) 0.8248(2) 0.0341(9) Uani 1 1 d . . .
C45 C 0.52714(18) 0.91975(17) 0.8130(2) 0.0346(10) Uani 1 1 d . . .
C46 C 0.58537(19) 0.95040(19) 0.8543(2) 0.0416(11) Uani 1 1 d . . .
H46 H 0.6266 0.9365 0.8482 0.050 Uiso 1 1 calc R . .
C47 C 0.5825(2) 1.00237(19) 0.9053(2) 0.0453(11) Uani 1 1 d . . .
H47 H 0.6224 1.0238 0.9333 0.054 Uiso 1 1 calc R . .
C48 C 0.5239(2) 1.0233(2) 0.9162(2) 0.0461(11) Uani 1 1 d . . .
H48 H 0.5241 1.0589 0.9510 0.055 Uiso 1 1 calc R . .
C49 C 0.46331(19) 0.99266(18) 0.8763(2) 0.0378(10) Uani 1 1 d . . .
C50 C 0.3997(2) 1.0074(2) 0.8829(3) 0.0473(12) Uani 1 1 d . . .
H50 H 0.3945 1.0423 0.9163 0.057 Uiso 1 1 calc R . .
C51 C 0.3456(2) 0.9717(2) 0.8417(2) 0.0494(12) Uani 1 1 d . . .
H51 H 0.3038 0.9814 0.8491 0.059 Uiso 1 1 calc R . .
C52 C 0.34925(19) 0.92108(19) 0.7883(2) 0.0429(11) Uani 1 1 d . . .
H52 H 0.3107 0.8980 0.7593 0.051 Uiso 1 1 calc R . .
C53 C 0.61237(18) 0.83404(19) 0.7468(2) 0.0350(10) Uani 1 1 d . . .
C54 C 0.6406(2) 0.8801(2) 0.7078(3) 0.0440(11) Uani 1 1 d . . .
C55 C 0.7078(2) 0.8920(2) 0.7364(3) 0.0584(13) Uani 1 1 d . . .
H55 H 0.7280 0.9240 0.7117 0.070 Uiso 1 1 calc R . .
C56 C 0.7455(2) 0.8581(3) 0.7997(3) 0.0702(16) Uani 1 1 d . . .
H56 H 0.7915 0.8675 0.8191 0.084 Uiso 1 1 calc R . .
C57 C 0.7177(2) 0.8107(3) 0.8356(3) 0.0667(15) Uani 1 1 d . . .
H57 H 0.7447 0.7867 0.8786 0.080 Uiso 1 1 calc R . .
C58 C 0.6496(2) 0.7974(2) 0.8091(2) 0.0451(11) Uani 1 1 d . . .
C59 C 0.6194(2) 0.7451(2) 0.8497(3) 0.0582(13) Uani 1 1 d . . .
H59 H 0.5720 0.7400 0.8188 0.070 Uiso 1 1 calc R . .
C60 C 0.6524(3) 0.6768(3) 0.8506(3) 0.0957(19) Uani 1 1 d . . .
H60A H 0.6488 0.6632 0.7973 0.144 Uiso 1 1 calc R . .
H60B H 0.6302 0.6438 0.8745 0.144 Uiso 1 1 calc R . .
H60C H 0.6992 0.6798 0.8804 0.144 Uiso 1 1 calc R . .
C61 C 0.6199(3) 0.7675(3) 0.9313(3) 0.0855(17) Uani 1 1 d . . .
H61A H 0.5968 0.8103 0.9280 0.128 Uiso 1 1 calc R . .
H61B H 0.6658 0.7727 0.9637 0.128 Uiso 1 1 calc R . .
H61C H 0.5976 0.7340 0.9543 0.128 Uiso 1 1 calc R . .
C62 C 0.5999(2) 0.9174(2) 0.6362(3) 0.0551(13) Uani 1 1 d . . .
H62 H 0.5532 0.9013 0.6238 0.066 Uiso 1 1 calc R . .
C63 C 0.6254(3) 0.9019(2) 0.5668(3) 0.0826(17) Uani 1 1 d . . .
H63A H 0.6267 0.8534 0.5600 0.124 Uiso 1 1 calc R . .
H63B H 0.6701 0.9202 0.5760 0.124 Uiso 1 1 calc R . .
H63C H 0.5958 0.9220 0.5200 0.124 Uiso 1 1 calc R . .
C64 C 0.5999(3) 0.9928(2) 0.6506(3) 0.0898(19) Uani 1 1 d . . .
H64A H 0.5824 1.0016 0.6944 0.135 Uiso 1 1 calc R . .
H64B H 0.5721 1.0150 0.6042 0.135 Uiso 1 1 calc R . .
H64C H 0.6452 1.0099 0.6624 0.135 Uiso 1 1 calc R . .
C65 C 0.33786(18) 0.80686(17) 0.6586(2) 0.0302(9) Uani 1 1 d . . .
C66 C 0.29937(18) 0.84448(17) 0.5963(2) 0.0315(9) Uani 1 1 d . . .
C67 C 0.23126(19) 0.83573(19) 0.5765(2) 0.0403(10) Uani 1 1 d . . .
H67 H 0.2038 0.8606 0.5346 0.048 Uiso 1 1 calc R . .
C68 C 0.20245(19) 0.79202(19) 0.6161(3) 0.0438(11) Uani 1 1 d . . .
H68 H 0.1557 0.7873 0.6016 0.053 Uiso 1 1 calc R . .
C69 C 0.24137(18) 0.75547(19) 0.6761(3) 0.0430(11) Uani 1 1 d . . .
H69 H 0.2211 0.7251 0.7028 0.052 Uiso 1 1 calc R . .
C70 C 0.31006(18) 0.76173(18) 0.6990(2) 0.0358(10) Uani 1 1 d . . .
C71 C 0.3517(2) 0.7220(2) 0.7682(3) 0.0485(12) Uani 1 1 d . . .
H71 H 0.3991 0.7292 0.7704 0.058 Uiso 1 1 calc R . .
C72 C 0.3392(2) 0.6483(2) 0.7595(3) 0.0767(16) Uani 1 1 d . . .
H72A H 0.3491 0.6325 0.7126 0.115 Uiso 1 1 calc R . .
H72B H 0.2927 0.6392 0.7554 0.115 Uiso 1 1 calc R . .
H72C H 0.3677 0.6251 0.8048 0.115 Uiso 1 1 calc R . .
C73 C 0.3432(2) 0.7484(2) 0.8439(3) 0.0751(15) Uani 1 1 d . . .
H73A H 0.3533 0.7962 0.8483 0.113 Uiso 1 1 calc R . .
H73B H 0.3735 0.7247 0.8875 0.113 Uiso 1 1 calc R . .
H73C H 0.2975 0.7413 0.8447 0.113 Uiso 1 1 calc R . .
C74 C 0.3295(2) 0.89399(19) 0.5529(2) 0.0444(11) Uani 1 1 d . . .
H74 H 0.3781 0.8852 0.5676 0.053 Uiso 1 1 calc R . .
C75 C 0.3029(3) 0.8850(3) 0.4665(3) 0.0817(17) Uani 1 1 d . . .
H75A H 0.3049 0.8377 0.4536 0.123 Uiso 1 1 calc R . .
H75B H 0.3297 0.9112 0.4408 0.123 Uiso 1 1 calc R . .
H75C H 0.2569 0.9003 0.4490 0.123 Uiso 1 1 calc R . .
C76 C 0.3199(3) 0.9661(2) 0.5757(3) 0.0818(18) Uani 1 1 d . . .
H76A H 0.3373 0.9710 0.6320 0.123 Uiso 1 1 calc R . .
H76B H 0.2727 0.9771 0.5593 0.123 Uiso 1 1 calc R . .
H76C H 0.3437 0.9963 0.5503 0.123 Uiso 1 1 calc R . .
C77 C 0.5524(2) 0.7090(2) 0.6105(2) 0.0449(11) Uani 1 1 d . . .
C78 C 0.41402(19) 0.69776(19) 0.5640(2) 0.0369(10) Uani 1 1 d . . .
C79 C 0.48788(19) 0.6751(2) 0.7100(3) 0.0442(11) Uani 1 1 d . . .
C80 C 0.47552(19) 0.8110(2) 0.5419(3) 0.0408(11) Uani 1 1 d . . .

loop_
_atom_site_aniso_label
_atom_site_aniso_U_11
_atom_site_aniso_U_22
_atom_site_aniso_U_33
_atom_site_aniso_U_23
_atom_site_aniso_U_13
_atom_site_aniso_U_12
Mo1 0.02722(18) 0.02266(16) 0.02164(18) -0.00220(15) 0.00621(15) -0.00456(15)
Mo2 0.02534(18) 0.0352(2) 0.0346(2) -0.00454(17) 0.00683(16) 0.00290(16)
N1 0.0206(16) 0.0220(16) 0.0212(19) 0.0013(13) 0.0055(15) 0.0015(13)
N2 0.0239(16) 0.0225(16) 0.0202(17) 0.0010(14) 0.0077(14) -0.0021(14)
N3 0.0216(18) 0.0377(19) 0.036(2) -0.0010(15) 0.0074(16) 0.0016(14)
N4 0.0232(18) 0.0348(18) 0.034(2) 0.0020(16) 0.0062(16) 0.0035(15)
O1 0.0482(19) 0.080(2) 0.0265(18) -0.0018(17) 0.0006(15) -0.0066(17)
O2 0.063(2) 0.0301(16) 0.064(2) -0.0065(15) 0.0272(18) -0.0202(15)
O3 0.0421(18) 0.0582(19) 0.055(2) -0.0066(16) 0.0249(17) 0.0037(15)
O4 0.081(2) 0.0328(16) 0.047(2) -0.0093(15) 0.0318(18) 0.0013(15)
O5 0.057(2) 0.073(2) 0.091(3) 0.0011(19) 0.042(2) 0.0234(18)
O6 0.048(2) 0.0494(19) 0.059(2) -0.0061(16) -0.0004(17) -0.0104(15)
O7 0.075(2) 0.0478(18) 0.064(2) 0.0135(18) 0.0184(19) 0.0105(17)
O8 0.056(2) 0.075(2) 0.043(2) 0.0061(18) 0.0095(17) -0.0072(17)
C1 0.0203(19) 0.0185(18) 0.025(2) 0.0004(17) 0.0083(18) 0.0045(15)
C2 0.019(2) 0.025(2) 0.021(2) 0.0002(17) 0.0091(17) 0.0006(16)
C3 0.022(2) 0.023(2) 0.022(2) 0.0011(16) 0.0061(18) -0.0006(15)
C4 0.024(2) 0.0228(19) 0.026(2) -0.0028(17) 0.0090(18) -0.0010(16)
C5 0.0198(19) 0.020(2) 0.027(2) -0.0002(16) 0.0072(17) -0.0003(15)
C6 0.030(2) 0.027(2) 0.028(2) 0.0034(18) 0.0018(19) -0.0026(17)
C7 0.033(2) 0.023(2) 0.048(3) 0.005(2) 0.006(2) -0.0095(18)
C8 0.029(2) 0.030(2) 0.048(3) -0.006(2) 0.002(2) -0.0116(18)
C9 0.020(2) 0.030(2) 0.031(2) -0.0014(18) 0.0047(18) -0.0027(16)
C10 0.028(2) 0.040(2) 0.031(2) -0.009(2) 0.0000(19) -0.0108(19)
C11 0.028(2) 0.044(3) 0.026(2) 0.002(2) -0.0014(19) -0.0032(19)
C12 0.032(2) 0.028(2) 0.032(3) 0.0029(19) 0.010(2) -0.0025(18)
C13 0.024(2) 0.024(2) 0.021(2) 0.0032(17) 0.0022(18) -0.0048(16)
C14 0.021(2) 0.029(2) 0.022(2) -0.0047(17) 0.0057(18) -0.0090(16)
C15 0.033(2) 0.047(3) 0.024(2) -0.002(2) 0.0106(19) -0.0077(19)
C16 0.038(2) 0.042(2) 0.027(2) 0.0114(19) -0.001(2) -0.010(2)
C17 0.026(2) 0.031(2) 0.038(3) 0.0106(19) 0.003(2) 0.0031(17)
C18 0.024(2) 0.026(2) 0.028(2) 0.0005(18) 0.0022(17) -0.0034(17)
C19 0.036(2) 0.029(2) 0.037(3) 0.0083(18) 0.017(2) 0.0054(17)
C20 0.047(3) 0.032(2) 0.049(3) 0.005(2) 0.017(2) 0.013(2)
C21 0.037(3) 0.050(3) 0.071(3) 0.003(2) 0.022(2) 0.004(2)
C22 0.035(2) 0.029(2) 0.036(3) -0.0023(19) 0.018(2) -0.0043(18)
C23 0.053(3) 0.049(3) 0.060(3) -0.025(2) 0.021(3) -0.004(2)
C24 0.031(2) 0.052(3) 0.037(3) -0.005(2) 0.007(2) 0.005(2)
C25 0.026(2) 0.0179(19) 0.024(2) 0.0033(16) -0.0004(18) -0.0064(16)
C26 0.024(2) 0.023(2) 0.033(2) -0.0037(18) 0.0037(19) -0.0050(17)
C27 0.027(2) 0.026(2) 0.045(3) -0.0030(19) -0.002(2) 0.0011(17)
C28 0.046(3) 0.021(2) 0.038(3) 0.007(2) -0.009(2) -0.007(2)
C29 0.044(3) 0.029(2) 0.026(2) 0.0043(19) 0.006(2) -0.0121(19)
C30 0.029(2) 0.0205(19) 0.027(2) -0.0021(18) 0.0059(19) -0.0084(16)
C31 0.035(2) 0.037(2) 0.023(2) 0.0036(18) 0.0111(19) -0.0001(18)
C32 0.050(3) 0.041(2) 0.041(3) -0.003(2) 0.020(2) -0.004(2)
C33 0.042(3) 0.069(3) 0.054(3) -0.011(3) 0.022(2) -0.013(2)
C34 0.025(2) 0.038(2) 0.048(3) 0.003(2) 0.011(2) 0.0025(18)
C35 0.039(3) 0.039(2) 0.090(4) -0.005(2) 0.033(3) -0.002(2)
C36 0.059(3) 0.064(3) 0.088(4) -0.030(3) 0.045(3) -0.020(3)
C37 0.038(2) 0.044(2) 0.028(3) -0.002(2) 0.011(2) -0.009(2)
C38 0.034(2) 0.036(2) 0.027(2) -0.0122(19) 0.003(2) -0.0012(19)
C39 0.040(3) 0.027(2) 0.028(2) 0.0032(18) 0.007(2) -0.0048(19)
C40 0.043(3) 0.022(2) 0.031(2) 0.0011(19) 0.008(2) -0.0052(18)
C41 0.028(2) 0.033(2) 0.032(2) -0.002(2) 0.0068(19) 0.0041(18)
C42 0.028(2) 0.034(2) 0.029(2) -0.0019(19) 0.0034(19) 0.0018(18)
C43 0.034(2) 0.033(2) 0.035(2) -0.005(2) 0.009(2) 0.007(2)
C44 0.037(2) 0.032(2) 0.032(2) -0.0039(19) 0.009(2) 0.0017(19)
C45 0.030(2) 0.033(2) 0.040(3) -0.0028(19) 0.010(2) 0.0002(18)
C46 0.035(3) 0.051(3) 0.039(3) -0.009(2) 0.011(2) -0.005(2)
C47 0.043(3) 0.050(3) 0.040(3) -0.011(2) 0.007(2) -0.015(2)
C48 0.059(3) 0.045(3) 0.033(3) -0.007(2) 0.011(2) -0.001(2)
C49 0.039(3) 0.038(2) 0.034(3) -0.005(2) 0.008(2) 0.005(2)
C50 0.051(3) 0.046(3) 0.041(3) -0.011(2) 0.008(2) 0.011(2)
C51 0.043(3) 0.063(3) 0.041(3) -0.010(2) 0.010(2) 0.020(2)
C52 0.032(2) 0.051(3) 0.042(3) -0.012(2) 0.005(2) 0.009(2)
C53 0.025(2) 0.044(2) 0.035(3) -0.008(2) 0.008(2) 0.0012(19)
C54 0.038(3) 0.049(3) 0.046(3) -0.015(2) 0.014(2) -0.013(2)
C55 0.042(3) 0.077(3) 0.063(4) -0.019(3) 0.027(3) -0.014(3)
C56 0.028(3) 0.115(5) 0.070(4) -0.036(4) 0.019(3) -0.010(3)
C57 0.031(3) 0.109(4) 0.052(3) -0.020(3) -0.001(3) 0.010(3)
C58 0.034(3) 0.062(3) 0.037(3) -0.010(2) 0.005(2) 0.001(2)
C59 0.052(3) 0.065(3) 0.043(3) 0.010(3) -0.009(2) 0.008(3)
C60 0.097(5) 0.083(4) 0.092(5) 0.022(3) 0.003(4) 0.031(3)
C61 0.091(4) 0.107(4) 0.053(4) 0.015(3) 0.013(3) -0.003(3)
C62 0.062(3) 0.045(3) 0.061(3) -0.004(2) 0.021(3) -0.020(2)
C63 0.103(4) 0.095(4) 0.056(4) -0.006(3) 0.033(3) -0.028(4)
C64 0.126(5) 0.052(3) 0.094(5) 0.005(3) 0.035(4) -0.015(3)
C65 0.027(2) 0.031(2) 0.030(2) -0.0080(19) 0.0057(19) 0.0017(18)
C66 0.028(2) 0.035(2) 0.031(2) -0.0012(19) 0.0071(19) 0.0063(18)
C67 0.033(3) 0.046(3) 0.034(3) 0.002(2) -0.002(2) 0.012(2)
C68 0.023(2) 0.046(3) 0.057(3) -0.002(2) 0.003(2) -0.002(2)
C69 0.030(2) 0.039(2) 0.061(3) 0.004(2) 0.015(2) -0.003(2)
C70 0.033(2) 0.035(2) 0.039(3) 0.006(2) 0.010(2) 0.0065(19)
C71 0.039(3) 0.053(3) 0.056(3) 0.017(2) 0.017(2) 0.014(2)
C72 0.071(4) 0.054(3) 0.096(5) 0.033(3) 0.010(3) 0.006(3)
C73 0.075(4) 0.102(4) 0.046(3) 0.027(3) 0.016(3) 0.027(3)
C74 0.040(2) 0.050(3) 0.046(3) 0.016(2) 0.016(2) 0.016(2)
C75 0.090(4) 0.116(5) 0.046(4) 0.006(3) 0.029(3) 0.002(3)
C76 0.126(5) 0.049(3) 0.089(5) 0.014(3) 0.062(4) -0.003(3)
C77 0.037(3) 0.048(3) 0.049(3) 0.001(2) 0.012(2) 0.008(2)
C78 0.031(2) 0.038(2) 0.042(3) -0.001(2) 0.011(2) 0.002(2)
C79 0.033(3) 0.050(3) 0.047(3) -0.008(2) 0.008(2) 0.004(2)
C80 0.031(2) 0.047(3) 0.043(3) -0.007(2) 0.009(2) -0.004(2)

loop_
_atom_type_symbol
_atom_type_description
_atom_type_scat_dispersion_real
_atom_type_scat_dispersion_imag
_atom_type_scat_source
C C 0.0033 0.0016 'International Tables Vol C Tables 4.2.6.8 and 6.1.1.4'
H H 0.0000 0.0000 'International Tables Vol C Tables 4.2.6.8 and 6.1.1.4'
O O 0.0106 0.0060 'International Tables Vol C Tables 4.2.6.8 and 6.1.1.4'
Mo Mo -1.6832 0.6857 'International Tables Vol C Tables 4.2.6.8 and 6.1.1.4'
N N 0.0061 0.0033 'International Tables Vol C Tables 4.2.6.8 and 6.1.1.4'

loop_
_geom_angle_atom_site_label_1
_geom_angle_atom_site_label_2
_geom_angle_atom_site_label_3
_geom_angle
_geom_angle_site_symmetry_1
_geom_angle_site_symmetry_3
_geom_angle_publ_flag
C37 Mo1 C38 89.71(15) . . ?
C37 Mo1 C40 83.67(15) . . ?
C38 Mo1 C40 86.45(14) . . ?
C37 Mo1 C39 83.37(15) . . ?
C38 Mo1 C39 82.88(14) . . ?
C40 Mo1 C39 163.23(15) . . ?
C37 Mo1 N1 99.16(13) . . ?
C38 Mo1 N1 170.40(13) . . ?
C40 Mo1 N1 98.12(12) . . ?
C39 Mo1 N1 94.42(11) . . ?
C37 Mo1 N2 171.84(12) . . ?
C38 Mo1 N2 98.37(13) . . ?
C40 Mo1 N2 97.91(13) . . ?
C39 Mo1 N2 96.42(12) . . ?
N1 Mo1 N2 72.70(10) . . ?
C77 Mo2 C78 91.85(16) . . ?
C77 Mo2 C80 84.86(16) . . ?
C78 Mo2 C80 85.34(16) . . ?
C77 Mo2 C79 82.68(16) . . ?
C78 Mo2 C79 84.12(16) . . ?
C80 Mo2 C79 163.39(16) . . ?
C77 Mo2 N3 97.44(14) . . ?
C78 Mo2 N3 170.70(13) . . ?
C80 Mo2 N3 95.55(14) . . ?
C79 Mo2 N3 96.92(14) . . ?
C77 Mo2 N4 170.22(15) . . ?
C78 Mo2 N4 97.80(13) . . ?
C80 Mo2 N4 97.45(13) . . ?
C79 Mo2 N4 96.68(13) . . ?
N3 Mo2 N4 72.90(11) . . ?
C1 N1 C13 117.5(3) . . ?
C1 N1 Mo1 115.5(2) . . ?
C13 N1 Mo1 126.9(2) . . ?
C2 N2 C25 118.3(3) . . ?
C2 N2 Mo1 115.5(2) . . ?
C25 N2 Mo1 126.1(2) . . ?
C41 N3 C53 115.5(3) . . ?
C41 N3 Mo2 116.2(2) . . ?
C53 N3 Mo2 128.3(2) . . ?
C42 N4 C65 118.0(3) . . ?
C42 N4 Mo2 116.3(2) . . ?
C65 N4 Mo2 125.6(2) . . ?
N1 C1 C5 135.3(3) . . ?
N1 C1 C2 117.4(3) . . ?
C5 C1 C2 107.2(3) . . ?
N2 C2 C3 134.9(3) . . ?
N2 C2 C1 116.8(3) . . ?
C3 C2 C1 108.2(3) . . ?
C12 C3 C4 118.5(3) . . ?
C12 C3 C2 136.0(3) . . ?
C4 C3 C2 105.4(3) . . ?
C9 C4 C5 122.9(3) . . ?
C9 C4 C3 123.7(3) . . ?
C5 C4 C3 113.4(3) . . ?
C6 C5 C4 118.7(3) . . ?
C6 C5 C1 135.5(3) . . ?
C4 C5 C1 105.8(3) . . ?
C5 C6 C7 118.6(3) . . ?
C8 C7 C6 122.5(3) . . ?
C7 C8 C9 120.4(3) . . ?
C4 C9 C8 116.9(3) . . ?
C4 C9 C10 115.6(3) . . ?
C8 C9 C10 127.5(3) . . ?
C11 C10 C9 121.2(3) . . ?
C10 C11 C12 122.3(4) . . ?
C3 C12 C11 118.8(3) . . ?
C18 C13 C14 122.6(3) . . ?
C18 C13 N1 120.0(3) . . ?
C14 C13 N1 117.4(3) . . ?
C15 C14 C13 116.8(3) . . ?
C15 C14 C22 120.3(3) . . ?
C13 C14 C22 122.8(3) . . ?
C16 C15 C14 121.7(3) . . ?
C17 C16 C15 119.8(4) . . ?
C16 C17 C18 121.5(3) . . ?
C17 C18 C13 117.5(3) . . ?
C17 C18 C19 119.9(3) . . ?
C13 C18 C19 122.6(3) . . ?
C18 C19 C20 112.2(3) . . ?
C18 C19 C21 110.5(3) . . ?
C20 C19 C21 109.9(3) . . ?
C14 C22 C24 111.5(3) . . ?
C14 C22 C23 113.2(3) . . ?
C24 C22 C23 110.4(3) . . ?
C30 C25 C26 122.7(3) . . ?
C30 C25 N2 119.9(3) . . ?
C26 C25 N2 117.4(3) . . ?
C27 C26 C25 116.8(3) . . ?
C27 C26 C34 120.0(3) . . ?
C25 C26 C34 123.2(3) . . ?
C28 C27 C26 121.3(3) . . ?
C29 C28 C27 120.7(3) . . ?
C28 C29 C30 121.0(4) . . ?
C29 C30 C25 117.5(3) . . ?
C29 C30 C31 120.1(3) . . ?
C25 C30 C31 122.3(3) . . ?
C30 C31 C33 112.0(3) . . ?
C30 C31 C32 111.0(3) . . ?
C33 C31 C32 110.3(3) . . ?
C36 C34 C35 108.4(3) . . ?
C36 C34 C26 114.3(3) . . ?
C35 C34 C26 111.9(3) . . ?
O1 C37 Mo1 179.1(3) . . ?
O2 C38 Mo1 178.1(3) . . ?
O3 C39 Mo1 170.1(3) . . ?
O4 C40 Mo1 171.0(3) . . ?
N3 C41 C45 134.7(3) . . ?
N3 C41 C42 117.4(3) . . ?
C45 C41 C42 107.9(3) . . ?
N4 C42 C43 135.3(3) . . ?
N4 C42 C41 117.1(3) . . ?
C43 C42 C41 107.6(3) . . ?
C52 C43 C44 119.5(3) . . ?
C52 C43 C42 134.9(4) . . ?
C44 C43 C42 105.6(3) . . ?
C49 C44 C45 123.3(4) . . ?
C49 C44 C43 122.9(3) . . ?
C45 C44 C43 113.8(3) . . ?
C46 C45 C44 118.6(3) . . ?
C46 C45 C41 136.3(3) . . ?
C44 C45 C41 105.1(3) . . ?
C45 C46 C47 118.9(4) . . ?
C48 C47 C46 122.1(4) . . ?
C47 C48 C49 121.0(4) . . ?
C44 C49 C50 116.5(4) . . ?
C44 C49 C48 116.0(4) . . ?
C50 C49 C48 127.5(4) . . ?
C51 C50 C49 120.6(4) . . ?
C50 C51 C52 122.8(4) . . ?
C43 C52 C51 117.7(4) . . ?
C58 C53 C54 122.5(4) . . ?
C58 C53 N3 118.9(3) . . ?
C54 C53 N3 118.6(4) . . ?
C55 C54 C53 117.9(4) . . ?
C55 C54 C62 119.8(4) . . ?
C53 C54 C62 122.3(4) . . ?
C56 C55 C54 120.8(5) . . ?
C55 C56 C57 120.7(5) . . ?
C56 C57 C58 120.5(5) . . ?
C53 C58 C57 117.5(4) . . ?
C53 C58 C59 122.7(4) . . ?
C57 C58 C59 119.8(4) . . ?
C58 C59 C60 111.7(4) . . ?
C58 C59 C61 111.7(4) . . ?
C60 C59 C61 112.0(4) . . ?
C54 C62 C63 110.3(4) . . ?
C54 C62 C64 111.6(4) . . ?
C63 C62 C64 110.9(4) . . ?
C70 C65 C66 122.3(3) . . ?
C70 C65 N4 118.6(3) . . ?
C66 C65 N4 119.1(3) . . ?
C67 C66 C65 117.1(3) . . ?
C67 C66 C74 120.5(4) . . ?
C65 C66 C74 122.3(3) . . ?
C68 C67 C66 121.8(4) . . ?
C69 C68 C67 119.8(4) . . ?
C68 C69 C70 121.5(4) . . ?
C69 C70 C65 117.5(4) . . ?
C69 C70 C71 120.0(3) . . ?
C65 C70 C71 122.4(3) . . ?
C72 C71 C73 111.9(4) . . ?
C72 C71 C70 112.7(4) . . ?
C73 C71 C70 111.3(3) . . ?
C75 C74 C66 111.8(4) . . ?
C75 C74 C76 110.6(4) . . ?
C66 C74 C76 111.9(3) . . ?
O5 C77 Mo2 179.2(4) . . ?
O6 C78 Mo2 178.8(3) . . ?
O7 C79 Mo2 170.7(4) . . ?
O8 C80 Mo2 172.2(4) . . ?

loop_
_geom_bond_atom_site_label_1
_geom_bond_atom_site_label_2
_geom_bond_distance
_geom_bond_site_symmetry_2
_geom_bond_publ_flag
Mo1 C37 1.963(4) . ?
Mo1 C38 1.971(4) . ?
Mo1 C40 2.023(4) . ?
Mo1 C39 2.051(4) . ?
Mo1 N1 2.242(3) . ?
Mo1 N2 2.246(3) . ?
Mo2 C77 1.946(4) . ?
Mo2 C78 1.958(4) . ?
Mo2 C80 2.023(5) . ?
Mo2 C79 2.045(5) . ?
Mo2 N3 2.237(3) . ?
Mo2 N4 2.247(3) . ?
N1 C1 1.293(4) . ?
N1 C13 1.452(4) . ?
N2 C2 1.300(4) . ?
N2 C25 1.449(4) . ?
N3 C41 1.301(4) . ?
N3 C53 1.458(4) . ?
N4 C42 1.295(4) . ?
N4 C65 1.453(4) . ?
O1 C37 1.155(4) . ?
O2 C38 1.154(4) . ?
O3 C39 1.142(4) . ?
O4 C40 1.151(4) . ?
O5 C77 1.168(4) . ?
O6 C78 1.164(4) . ?
O7 C79 1.145(4) . ?
O8 C80 1.155(4) . ?
C1 C5 1.470(4) . ?
C1 C2 1.480(5) . ?
C2 C3 1.463(5) . ?
C3 C12 1.381(5) . ?
C3 C4 1.419(4) . ?
C4 C9 1.399(5) . ?
C4 C5 1.418(5) . ?
C5 C6 1.373(4) . ?
C6 C7 1.414(5) . ?
C7 C8 1.366(5) . ?
C8 C9 1.406(5) . ?
C9 C10 1.427(5) . ?
C10 C11 1.362(5) . ?
C11 C12 1.410(5) . ?
C13 C18 1.395(4) . ?
C13 C14 1.401(4) . ?
C14 C15 1.395(5) . ?
C14 C22 1.510(5) . ?
C15 C16 1.379(5) . ?
C16 C17 1.371(5) . ?
C17 C18 1.392(5) . ?
C18 C19 1.508(5) . ?
C19 C20 1.531(5) . ?
C19 C21 1.541(5) . ?
C22 C24 1.523(5) . ?
C22 C23 1.525(5) . ?
C25 C30 1.398(5) . ?
C25 C26 1.413(4) . ?
C26 C27 1.390(5) . ?
C26 C34 1.519(5) . ?
C27 C28 1.385(5) . ?
C28 C29 1.370(5) . ?
C29 C30 1.397(5) . ?
C30 C31 1.512(5) . ?
C31 C33 1.522(5) . ?
C31 C32 1.523(5) . ?
C34 C36 1.516(5) . ?
C34 C35 1.519(5) . ?
C41 C45 1.473(5) . ?
C41 C42 1.475(5) . ?
C42 C43 1.466(5) . ?
C43 C52 1.381(5) . ?
C43 C44 1.415(5) . ?
C44 C49 1.402(5) . ?
C44 C45 1.414(5) . ?
C45 C46 1.383(5) . ?
C46 C47 1.403(5) . ?
C47 C48 1.372(5) . ?
C48 C49 1.413(5) . ?
C49 C50 1.412(5) . ?
C50 C51 1.371(5) . ?
C51 C52 1.415(5) . ?
C53 C58 1.381(5) . ?
C53 C54 1.394(5) . ?
C54 C55 1.382(6) . ?
C54 C62 1.524(6) . ?
C55 C56 1.369(6) . ?
C56 C57 1.374(6) . ?
C57 C58 1.403(6) . ?
C58 C59 1.520(6) . ?
C59 C60 1.532(6) . ?
C59 C61 1.537(6) . ?
C62 C63 1.530(6) . ?
C62 C64 1.532(6) . ?
C65 C70 1.394(5) . ?
C65 C66 1.400(5) . ?
C66 C67 1.389(5) . ?
C66 C74 1.513(5) . ?
C67 C68 1.377(5) . ?
C68 C69 1.367(5) . ?
C69 C70 1.394(5) . ?
C70 C71 1.525(5) . ?
C71 C72 1.500(5) . ?
C71 C73 1.522(6) . ?
C74 C75 1.507(6) . ?
C74 C76 1.531(5) . ?
